data_4033096
loop_
_publ_author_name
'Zheng, Yu'
'Wang, Jing'
'Xia, Peng-Ju'
'Zhao, Qing-Lan'
'Xiao, Jun-An'
'Xiang, Hao-Yue'
'Chen, Xiao-Qing'
'Yang, Hua'

_publ_section_title
;
 Organocatalytic Asymmetric Allylic Alkylation of Morita-Baylis-Hillman
 Carbonates with Diethyl 2-Aminomalonate Assisted by In Situ Protection.
;
_journal_issue 23
_journal_name_full 'The Journal of organic chemistry'
_journal_page_first 12202
_journal_page_last 12208
_journal_paper_doi 10.1021/acs.joc.7b02064
_journal_volume 82
_journal_year 2017
_chemical_absolute_configuration ad
_chemical_formula_sum 'C32 H33 Br N2 O8 S'
_chemical_formula_weight 685.58
_chemical_name_systematic
; 
 ? 
;
_space_group_IT_number 5
_symmetry_cell_setting monoclinic
_symmetry_space_group_name_Hall 'C 2y'
_symmetry_space_group_name_H-M 'C 1 2 1'
_atom_sites_solution_hydrogens geom
_atom_sites_solution_primary direct
_atom_sites_solution_secondary difmap
_audit_creation_method SHELXL-97
_cell_angle_alpha 90.00
_cell_angle_beta 90.875(2)
_cell_angle_gamma 90.00
_cell_formula_units_Z 4
_cell_length_a 18.2219(7)
_cell_length_b 8.5559(3)
_cell_length_c 21.5811(8)
_cell_measurement_reflns_used 6768
_cell_measurement_temperature 296(2)
_cell_measurement_theta_max 26.37
_cell_measurement_theta_min 2.63
_cell_volume 3364.2(2)
_computing_structure_refinement 'SHELXL-97 (Sheldrick, 1997)'
_computing_structure_solution 'SHELXS-97 (Sheldrick, 1990)'
_diffrn_ambient_temperature 296(2)
_diffrn_measured_fraction_theta_full 0.997
_diffrn_measured_fraction_theta_max 0.997
_diffrn_measurement_device_type 'CCD area detector'
_diffrn_measurement_method 'phi and omega scans'
_diffrn_radiation_monochromator graphite
_diffrn_radiation_source 'fine-focus sealed tube'
_diffrn_radiation_type MoK\a
_diffrn_radiation_wavelength 0.71073
_diffrn_reflns_av_R_equivalents 0.0281
_diffrn_reflns_av_sigmaI/netI 0.0500
_diffrn_reflns_limit_h_max 22
_diffrn_reflns_limit_h_min -22
_diffrn_reflns_limit_k_max 10
_diffrn_reflns_limit_k_min -10
_diffrn_reflns_limit_l_max 26
_diffrn_reflns_limit_l_min -26
_diffrn_reflns_number 19538
_diffrn_reflns_theta_full 26.37
_diffrn_reflns_theta_max 26.37
_diffrn_reflns_theta_min 2.63
_exptl_absorpt_coefficient_mu 1.334
_exptl_crystal_colour COLORLESS
_exptl_crystal_density_diffrn 1.354
_exptl_crystal_density_method 'not measured'
_exptl_crystal_description BAR
_exptl_crystal_F_000 1416
_exptl_crystal_size_max 0.3
_exptl_crystal_size_mid 0.2
_exptl_crystal_size_min 0.2
_refine_diff_density_max 0.595
_refine_diff_density_min -0.509
_refine_diff_density_rms 0.050
_refine_ls_abs_structure_details 'Flack H D (1983), Acta Cryst. A39, 876-881'
_refine_ls_abs_structure_Flack 0.052(11)
_refine_ls_extinction_method none
_refine_ls_goodness_of_fit_ref 1.124
_refine_ls_hydrogen_treatment mixed
_refine_ls_matrix_type full
_refine_ls_number_parameters 399
_refine_ls_number_reflns 6768
_refine_ls_number_restraints 3
_refine_ls_restrained_S_all 1.123
_refine_ls_R_factor_all 0.0623
_refine_ls_R_factor_gt 0.0499
_refine_ls_shift/su_max 0.077
_refine_ls_shift/su_mean 0.005
_refine_ls_structure_factor_coef Fsqd
_refine_ls_weighting_details 'calc w=1/[\s^2^(Fo^2^)+(0.0656P)^2^+1.1552P] where P=(Fo^2^+2Fc^2^)/3'
_refine_ls_weighting_scheme calc
_refine_ls_wR_factor_gt 0.1305
_refine_ls_wR_factor_ref 0.1355
_reflns_number_gt 5509
_reflns_number_total 6768
_reflns_threshold_expression >2sigma(I)
_cod_data_source_file jo7b02064_si_002.cif
_cod_data_source_block ja
_cod_depositor_comments
;
The following automatic conversions were performed:

'_symmetry_cell_setting' value 'Monoclinic' changed to 'monoclinic'
according to
/home/data/users/saulius/crontab/automatic-downloads/rss-feeds/ACS/lib/dictionaries/cif_core.dic
dictionary named 'cif_core.dic' version 2.4.2 from 2011-04-26.

Automatic conversion script
Id: cif_fix_values 4973 2017-02-22 13:04:09Z antanas 

 Adding full bibliography for 4033096.cif.

2020-10-09
Z value and formula fixed to values more according to usual
chemical conventions.                 miguel
;
_cod_original_formula_weight 91.41
_cod_original_formula_units_Z 30
_cod_original_sg_symbol_H-M C2
_cod_original_formula_sum 'C4.27 H4.40 Br0.13 N0.27 O1.07 S0.13'
_cod_database_code 4033096

loop_
_symmetry_equiv_pos_as_xyz
'x, y, z'
'-x, y, -z'
'x+1/2, y+1/2, z'
'-x+1/2, y+1/2, -z'

loop_
_atom_site_label
_atom_site_type_symbol
_atom_site_fract_x
_atom_site_fract_y
_atom_site_fract_z
_atom_site_U_iso_or_equiv
_atom_site_adp_type
_atom_site_occupancy
_atom_site_symmetry_multiplicity
_atom_site_calc_flag
_atom_site_refinement_flags
Br1 Br 0.37178(3) 0.37254(14) 0.07281(3) 0.1368(4) Uani 1 1 d .
S S 0.57388(5) 0.98161(8) 0.36603(4) 0.0456(2) Uani 1 1 d .
O7 O 0.75072(15) 0.3656(3) 0.27465(13) 0.0615(7) Uani 1 1 d .
C28 C 0.7701(2) 0.6667(4) 0.24312(17) 0.0477(8) Uani 1 1 d .
N2 N 0.64290(14) 0.6133(3) 0.26553(12) 0.0373(6) Uani 1 1 d .
C29 C 0.6007(2) 0.5669(4) 0.13541(15) 0.0485(8) Uani 1 1 d .
C7 C 0.67534(18) 0.6303(4) 0.15376(15) 0.0404(7) Uani 1 1 d .
H7A H 0.7104 0.5828 0.1254 0.049 Uiso 1 1 calc R
O6 O 0.50507(15) 1.0302(3) 0.39000(14) 0.0593(7) Uani 1 1 d .
C27 C 0.72373(19) 0.4056(4) 0.21987(18) 0.0481(8) Uani 1 1 d .
C26 C 0.5091(2) 0.4016(4) 0.3544(2) 0.0593(10) Uani 1 1 d .
H26A H 0.5175 0.3049 0.3361 0.071 Uiso 1 1 calc R
O5 O 0.60832(16) 1.0739(3) 0.31955(12) 0.0579(7) Uani 1 1 d .
O4 O 0.82557(14) 0.6264(3) 0.20824(12) 0.0553(6) Uani 1 1 d .
C25 C 0.70002(17) 0.5797(3) 0.22070(15) 0.0389(7) Uani 1 1 d .
C24 C 0.54596(18) 0.5329(3) 0.33248(15) 0.0385(7) Uani 1 1 d .
C23 C 0.6354(2) 0.9595(3) 0.42809(16) 0.0470(8) Uani 1 1 d .
C22 C 0.60133(17) 0.5071(3) 0.28559(15) 0.0402(7) Uani 1 1 d .
H22A H 0.6064 0.4069 0.2695 0.048 Uiso 1 1 calc R
N1 N 0.56478(17) 0.8103(3) 0.33444(13) 0.0465(7) Uani 1 1 d .
H1A H 0.5830 0.7989 0.2982 0.056 Uiso 1 1 calc R
O3 O 0.77362(16) 0.7520(4) 0.28610(14) 0.0691(8) Uani 1 1 d .
C20 C 0.6806(2) 0.8583(6) 0.0754(2) 0.0683(11) Uani 1 1 d .
C19 C 0.53031(18) 0.6787(4) 0.35993(15) 0.0417(7) Uani 1 1 d .
C18 C 0.6777(2) 0.8049(4) 0.14175(17) 0.0521(9) Uani 1 1 d .
C17 C 0.4655(3) 0.4529(8) 0.0979(2) 0.0834(17) Uani 1 1 d .
C16 C 0.7057(2) 0.9056(5) 0.41686(19) 0.0622(10) Uani 1 1 d .
H16A H 0.7188 0.8759 0.3771 0.075 Uiso 1 1 calc R
C15 C 0.5365(2) 0.6426(5) 0.1515(2) 0.0630(10) Uani 1 1 d .
H15A H 0.5388 0.7335 0.1751 0.076 Uiso 1 1 calc R
O2 O 0.7026(2) 0.7466(4) 0.03855(14) 0.0763(9) Uani 1 1 d .
C32 C 0.7556(2) 0.8964(6) 0.4647(2) 0.0701(11) Uani 1 1 d .
H32A H 0.8022 0.8581 0.4567 0.084 Uiso 1 1 calc R
C31 C 0.4826(3) 0.6880(4) 0.4088(2) 0.0662(12) Uani 1 1 d .
H31A H 0.4735 0.7832 0.4280 0.079 Uiso 1 1 calc R
C14 C 0.6692(3) 0.9933(7) 0.53501(19) 0.0759(12) Uani 1 1 d .
H14A H 0.6564 1.0221 0.5750 0.091 Uiso 1 1 calc R
O1 O 0.6678(3) 0.9868(5) 0.05916(18) 0.1148(15) Uani 1 1 d .
C13 C 0.7772(4) 0.2043(8) 0.2824(5) 0.145(2) Uani 1 1 d .
H13A H 0.7603 0.1641 0.3217 0.174 Uiso 1 1 calc R
H13B H 0.7559 0.1399 0.2498 0.174 Uiso 1 1 calc R
C12 C 0.5260(3) 0.3768(7) 0.0818(2) 0.0831(15) Uani 1 1 d .
H12A H 0.5222 0.2859 0.0583 0.100 Uiso 1 1 calc R
C11 C 0.4604(3) 0.4123(5) 0.4024(3) 0.0793(14) Uani 1 1 d .
H11A H 0.4360 0.3240 0.4166 0.095 Uiso 1 1 calc R
C10 C 0.4689(2) 0.5843(8) 0.1328(2) 0.0806(15) Uani 1 1 d .
H10A H 0.4260 0.6350 0.1441 0.097 Uiso 1 1 calc R
C9 C 0.5945(2) 0.4318(5) 0.09994(17) 0.0624(11) Uani 1 1 d .
H9A H 0.6365 0.3782 0.0883 0.075 Uiso 1 1 calc R
C8 C 0.7394(3) 0.9416(5) 0.5243(2) 0.0720(12) Uani 1 1 d .
O8 O 0.7213(2) 0.3217(4) 0.17616(16) 0.0902(11) Uani 1 1 d .
C6 C 0.6175(2) 1.0035(5) 0.48817(17) 0.0593(10) Uani 1 1 d .
H6B H 0.5706 1.0397 0.4965 0.071 Uiso 1 1 calc R
C5 C 0.8974(2) 0.6827(6) 0.2271(2) 0.0767(13) Uani 1 1 d .
H5B H 0.9026 0.6791 0.2719 0.092 Uiso 1 1 calc R
H5C H 0.9039 0.7900 0.2137 0.092 Uiso 1 1 calc R
C4 C 0.6731(3) 0.9170(5) 0.1825(2) 0.0710(12) Uani 1 1 d D
C3 C 0.9537(3) 0.5793(10) 0.1978(3) 0.107(2) Uani 1 1 d .
H3A H 1.0020 0.6145 0.2095 0.160 Uiso 1 1 calc R
H3B H 0.9480 0.5837 0.1535 0.160 Uiso 1 1 calc R
H3C H 0.9470 0.4736 0.2116 0.160 Uiso 1 1 calc R
C2 C 0.7962(4) 0.9394(10) 0.5744(2) 0.110(2) Uani 1 1 d .
H2B H 0.7746 0.9702 0.6128 0.166 Uiso 1 1 calc R
H2C H 0.8349 1.0108 0.5644 0.166 Uiso 1 1 calc R
H2D H 0.8160 0.8358 0.5785 0.166 Uiso 1 1 calc R
C1 C 0.4486(3) 0.5535(5) 0.4287(2) 0.0790(15) Uani 1 1 d .
H1B H 0.4163 0.5600 0.4615 0.095 Uiso 1 1 calc R
C35 C 0.7078(4) 0.7933(10) -0.0272(2) 0.116(2) Uani 1 1 d .
H35A H 0.7238 0.7056 -0.0513 0.173 Uiso 1 1 calc R
H35B H 0.7425 0.8771 -0.0309 0.173 Uiso 1 1 calc R
H35C H 0.6606 0.8273 -0.0422 0.173 Uiso 1 1 calc R
C34 C 0.8510(4) 0.1916(8) 0.2808(5) 0.145(2) Uani 1 1 d .
H34A H 0.8649 0.0846 0.2875 0.217 Uiso 1 1 calc R
H34B H 0.8726 0.2557 0.3127 0.217 Uiso 1 1 calc R
H34C H 0.8680 0.2254 0.2411 0.217 Uiso 1 1 calc R
H4A H 0.678(3) 0.895(6) 0.2246(7) 0.081(14) Uiso 1 1 d D
H4B H 0.6613(18) 1.0207(17) 0.1751(14) 0.032(8) Uiso 1 1 d D

loop_
_atom_site_aniso_label
_atom_site_aniso_U_11
_atom_site_aniso_U_22
_atom_site_aniso_U_33
_atom_site_aniso_U_23
_atom_site_aniso_U_13
_atom_site_aniso_U_12
Br1 0.0684(4) 0.2356(10) 0.1053(4) 0.0389(5) -0.0320(3) -0.0705(5)
S 0.0492(5) 0.0275(3) 0.0606(5) -0.0031(4) 0.0150(4) -0.0016(4)
O7 0.0610(16) 0.0525(14) 0.0710(17) 0.0069(13) -0.0011(13) 0.0143(13)
C28 0.0426(19) 0.0502(17) 0.051(2) -0.0045(16) 0.0039(15) -0.0045(15)
N2 0.0354(14) 0.0353(12) 0.0411(14) -0.0018(10) 0.0009(11) 0.0006(11)
C29 0.045(2) 0.066(2) 0.0354(16) 0.0013(16) 0.0009(14) -0.0080(17)
C7 0.0359(17) 0.0466(17) 0.0388(17) -0.0039(13) 0.0032(13) -0.0064(14)
O6 0.0501(16) 0.0428(13) 0.0853(19) -0.0058(11) 0.0181(14) 0.0035(11)
C27 0.0399(17) 0.0439(17) 0.060(2) -0.0090(17) -0.0003(15) -0.0007(15)
C26 0.054(2) 0.0317(16) 0.093(3) 0.0015(17) 0.022(2) -0.0053(16)
O5 0.0699(18) 0.0373(13) 0.0669(16) 0.0059(11) 0.0152(13) -0.0051(12)
O4 0.0382(13) 0.0704(16) 0.0575(14) -0.0109(12) 0.0077(11) -0.0105(12)
C25 0.0327(16) 0.0400(16) 0.0441(17) -0.0060(13) 0.0023(13) 0.0017(13)
C24 0.0335(16) 0.0321(14) 0.0500(17) 0.0009(12) 0.0013(13) -0.0004(12)
C23 0.055(2) 0.0285(15) 0.059(2) -0.0065(13) 0.0218(17) -0.0058(13)
C22 0.0359(16) 0.0326(16) 0.0521(18) -0.0026(13) 0.0006(13) 0.0036(13)
N1 0.0552(18) 0.0343(13) 0.0504(15) -0.0028(12) 0.0162(13) -0.0088(12)
O3 0.0594(18) 0.0883(19) 0.0599(17) -0.0388(15) 0.0059(13) -0.0182(16)
C20 0.060(2) 0.081(3) 0.064(2) 0.010(2) -0.007(2) -0.013(2)
C19 0.0366(17) 0.0361(14) 0.0524(18) 0.0016(14) 0.0067(14) -0.0048(13)
C18 0.045(2) 0.061(2) 0.050(2) 0.0097(17) 0.0017(15) -0.0116(16)
C17 0.044(2) 0.145(5) 0.060(2) 0.018(3) -0.014(2) -0.034(3)
C16 0.056(2) 0.074(2) 0.057(2) -0.0096(19) 0.0114(18) 0.005(2)
C15 0.046(2) 0.081(3) 0.061(2) 0.006(2) -0.0042(18) 0.003(2)
O2 0.085(2) 0.092(2) 0.0517(16) 0.0042(15) 0.0082(15) -0.0102(19)
C32 0.058(2) 0.079(3) 0.074(3) -0.007(2) 0.006(2) 0.005(2)
C31 0.073(3) 0.0426(18) 0.084(3) -0.0153(19) 0.040(2) -0.0117(18)
C14 0.079(3) 0.101(3) 0.049(2) -0.006(2) 0.020(2) -0.017(3)
O1 0.173(5) 0.082(2) 0.089(2) 0.040(2) -0.014(3) -0.006(3)
C13 0.079(3) 0.085(3) 0.269(7) 0.016(4) -0.020(4) 0.034(3)
C12 0.080(3) 0.104(4) 0.065(3) -0.013(3) -0.015(2) -0.039(3)
C11 0.080(3) 0.046(2) 0.113(4) 0.004(2) 0.044(3) -0.016(2)
C10 0.040(2) 0.128(4) 0.073(3) 0.018(3) -0.001(2) 0.004(3)
C9 0.055(2) 0.079(3) 0.054(2) -0.0140(19) 0.0045(18) -0.020(2)
C8 0.070(3) 0.085(3) 0.061(2) 0.001(2) 0.001(2) -0.019(2)
O8 0.123(3) 0.0600(17) 0.087(2) -0.0291(17) -0.022(2) 0.0249(18)
C6 0.063(2) 0.063(2) 0.052(2) -0.0155(18) 0.0207(19) -0.010(2)
C5 0.041(2) 0.101(3) 0.089(3) -0.003(3) -0.002(2) -0.019(2)
C4 0.097(4) 0.046(2) 0.070(3) 0.002(2) 0.009(2) -0.009(2)
C3 0.049(3) 0.155(6) 0.116(4) -0.001(4) 0.013(3) 0.007(3)
C2 0.099(4) 0.163(6) 0.069(3) -0.005(3) -0.003(3) -0.014(4)
C1 0.085(3) 0.059(2) 0.094(3) 0.001(2) 0.050(3) -0.019(2)
C35 0.126(5) 0.168(6) 0.053(3) 0.011(3) 0.002(3) -0.024(5)
C34 0.079(3) 0.085(3) 0.269(7) 0.016(4) -0.020(4) 0.034(3)

loop_
_atom_type_symbol
_atom_type_description
_atom_type_scat_dispersion_real
_atom_type_scat_dispersion_imag
_atom_type_scat_source
C C 0.0033 0.0016 'International Tables Vol C Tables 4.2.6.8 and 6.1.1.4'
H H 0.0000 0.0000 'International Tables Vol C Tables 4.2.6.8 and 6.1.1.4'
N N 0.0061 0.0033 'International Tables Vol C Tables 4.2.6.8 and 6.1.1.4'
O O 0.0106 0.0060 'International Tables Vol C Tables 4.2.6.8 and 6.1.1.4'
S S 0.1246 0.1234 'International Tables Vol C Tables 4.2.6.8 and 6.1.1.4'
Br Br -0.2901 2.4595 'International Tables Vol C Tables 4.2.6.8 and 6.1.1.4'

loop_
_geom_angle_atom_site_label_1
_geom_angle_atom_site_label_2
_geom_angle_atom_site_label_3
_geom_angle
O6 S O5 119.45(16)
O6 S N1 109.32(16)
O5 S N1 104.31(14)
O6 S C23 108.17(17)
O5 S C23 108.34(16)
N1 S C23 106.55(15)
C27 O7 C13 117.6(5)
O3 C28 O4 125.3(3)
O3 C28 C25 125.2(3)
O4 C28 C25 109.4(3)
C22 N2 C25 121.5(3)
C15 C29 C9 117.7(4)
C15 C29 C7 121.8(3)
C9 C29 C7 120.5(3)
C18 C7 C29 109.7(3)
C18 C7 C25 114.9(3)
C29 C7 C25 112.8(3)
C18 C7 H7A 106.3
C29 C7 H7A 106.3
C25 C7 H7A 106.3
O8 C27 O7 124.4(3)
O8 C27 C25 125.7(4)
O7 C27 C25 109.8(3)
C11 C26 C24 121.3(3)
C11 C26 H26A 119.3
C24 C26 H26A 119.3
C28 O4 C5 116.8(3)
N2 C25 C28 106.9(2)
N2 C25 C27 113.4(3)
C28 C25 C27 103.7(3)
N2 C25 C7 111.1(3)
C28 C25 C7 112.3(3)
C27 C25 C7 109.3(3)
C26 C24 C19 117.9(3)
C26 C24 C22 117.1(3)
C19 C24 C22 124.9(3)
C16 C23 C6 118.9(4)
C16 C23 S 119.1(3)
C6 C23 S 121.8(3)
N2 C22 C24 123.7(3)
N2 C22 H22A 118.2
C24 C22 H22A 118.2
C19 N1 S 127.0(2)
C19 N1 H1A 116.5
S N1 H1A 116.5
O1 C20 O2 124.3(4)
O1 C20 C18 123.9(5)
O2 C20 C18 111.8(4)
C31 C19 N1 123.0(3)
C31 C19 C24 120.3(3)
N1 C19 C24 116.7(3)
C4 C18 C20 115.0(4)
C4 C18 C7 127.3(3)
C20 C18 C7 117.6(3)
C12 C17 C10 121.3(4)
C12 C17 Br1 119.4(5)
C10 C17 Br1 119.3(4)
C32 C16 C23 119.5(4)
C32 C16 H16A 120.2
C23 C16 H16A 120.2
C29 C15 C10 120.6(5)
C29 C15 H15A 119.7
C10 C15 H15A 119.7
C20 O2 C35 114.2(4)
C16 C32 C8 122.6(4)
C16 C32 H32A 118.7
C8 C32 H32A 118.7
C1 C31 C19 118.8(3)
C1 C31 H31A 120.6
C19 C31 H31A 120.6
C8 C14 C6 121.7(4)
C8 C14 H14A 119.2
C6 C14 H14A 119.2
C34 C13 O7 113.5(6)
C34 C13 H13A 108.9
O7 C13 H13A 108.9
C34 C13 H13B 108.9
O7 C13 H13B 108.9
H13A C13 H13B 107.7
C17 C12 C9 120.4(5)
C17 C12 H12A 119.8
C9 C12 H12A 119.8
C1 C11 C26 118.9(4)
C1 C11 H11A 120.6
C26 C11 H11A 120.6
C17 C10 C15 119.7(5)
C17 C10 H10A 120.1
C15 C10 H10A 120.2
C12 C9 C29 120.2(4)
C12 C9 H9A 119.9
C29 C9 H9A 119.9
C14 C8 C32 117.3(4)
C14 C8 C2 121.4(5)
C32 C8 C2 121.3(5)
C14 C6 C23 120.0(4)
C14 C6 H6B 120.0
C23 C6 H6B 120.0
O4 C5 C3 107.8(4)
O4 C5 H5B 110.1
C3 C5 H5B 110.1
O4 C5 H5C 110.1
C3 C5 H5C 110.1
H5B C5 H5C 108.5
C18 C4 H4A 120(3)
C18 C4 H4B 127(2)
H4A C4 H4B 112(4)
C5 C3 H3A 109.5
C5 C3 H3B 109.5
H3A C3 H3B 109.5
C5 C3 H3C 109.5
H3A C3 H3C 109.5
H3B C3 H3C 109.5
C8 C2 H2B 109.5
C8 C2 H2C 109.5
H2B C2 H2C 109.5
C8 C2 H2D 109.5
H2B C2 H2D 109.5
H2C C2 H2D 109.5
C11 C1 C31 122.7(4)
C11 C1 H1B 118.7
C31 C1 H1B 118.7
O2 C35 H35A 109.5
O2 C35 H35B 109.5
H35A C35 H35B 109.5
O2 C35 H35C 109.5
H35A C35 H35C 109.5
H35B C35 H35C 109.5
C13 C34 H34A 109.5
C13 C34 H34B 109.5
H34A C34 H34B 109.5
C13 C34 H34C 109.5
H34A C34 H34C 109.5
H34B C34 H34C 109.5

loop_
_geom_bond_atom_site_label_1
_geom_bond_atom_site_label_2
_geom_bond_distance
Br1 C17 1.912(4)
S O6 1.426(3)
S O5 1.429(3)
S N1 1.624(3)
S C23 1.744(4)
O7 C27 1.319(5)
O7 C13 1.471(6)
C28 O3 1.181(4)
C28 O4 1.316(4)
C28 C25 1.549(5)
N2 C22 1.264(4)
N2 C25 1.460(4)
C29 C15 1.386(6)
C29 C9 1.390(5)
C29 C7 1.512(5)
C7 C18 1.517(5)
C7 C25 1.567(5)
C7 H7A 0.9800
C27 O8 1.185(5)
C27 C25 1.552(5)
C26 C11 1.379(6)
C26 C24 1.395(5)
C26 H26A 0.9300
O4 C5 1.448(5)
C24 C19 1.412(4)
C24 C22 1.457(5)
C23 C16 1.385(5)
C23 C6 1.394(5)
C22 H22A 0.9300
N1 C19 1.406(4)
N1 H1A 0.8600
C20 O1 1.175(6)
C20 O2 1.310(6)
C20 C18 1.506(6)
C19 C31 1.380(5)
C18 C4 1.305(6)
C17 C12 1.330(8)
C17 C10 1.354(8)
C16 C32 1.367(6)
C16 H16A 0.9300
C15 C10 1.383(7)
C15 H15A 0.9300
O2 C35 1.479(6)
C32 C8 1.380(6)
C32 H32A 0.9300
C31 C1 1.378(6)
C31 H31A 0.9300
C14 C8 1.376(7)
C14 C6 1.374(7)
C14 H14A 0.9300
C13 C34 1.350(11)
C13 H13A 0.9700
C13 H13B 0.9700
C12 C9 1.385(6)
C12 H12A 0.9300
C11 C1 1.352(6)
C11 H11A 0.9300
C10 H10A 0.9300
C9 H9A 0.9300
C8 C2 1.487(8)
C6 H6B 0.9300
C5 C3 1.502(8)
C5 H5B 0.9700
C5 H5C 0.9700
C4 H4A 0.930(10)
C4 H4B 0.927(10)
C3 H3A 0.9600
C3 H3B 0.9600
C3 H3C 0.9600
C2 H2B 0.9600
C2 H2C 0.9600
C2 H2D 0.9600
C1 H1B 0.9300
C35 H35A 0.9600
C35 H35B 0.9600
C35 H35C 0.9600
C34 H34A 0.9600
C34 H34B 0.9600
C34 H34C 0.9600

loop_
_geom_torsion_atom_site_label_1
_geom_torsion_atom_site_label_2
_geom_torsion_atom_site_label_3
_geom_torsion_atom_site_label_4
_geom_torsion
C15 C29 C7 C18 -44.8(4)
C9 C29 C7 C18 133.3(4)
C15 C29 C7 C25 84.6(4)
C9 C29 C7 C25 -97.3(4)
C13 O7 C27 O8 -2.2(7)
C13 O7 C27 C25 -179.1(4)
O3 C28 O4 C5 4.7(6)
C25 C28 O4 C5 -173.0(3)
C22 N2 C25 C28 -135.5(3)
C22 N2 C25 C27 -21.8(4)
C22 N2 C25 C7 101.7(3)
O3 C28 C25 N2 -4.8(5)
O4 C28 C25 N2 173.0(3)
O3 C28 C25 C27 -124.9(4)
O4 C28 C25 C27 52.8(4)
O3 C28 C25 C7 117.3(4)
O4 C28 C25 C7 -65.0(4)
O8 C27 C25 N2 122.1(4)
O7 C27 C25 N2 -61.0(4)
O8 C27 C25 C28 -122.3(4)
O7 C27 C25 C28 54.6(3)
O8 C27 C25 C7 -2.4(5)
O7 C27 C25 C7 174.5(3)
C18 C7 C25 N2 75.7(3)
C29 C7 C25 N2 -50.9(3)
C18 C7 C25 C28 -43.9(4)
C29 C7 C25 C28 -170.5(3)
C18 C7 C25 C27 -158.4(3)
C29 C7 C25 C27 75.0(3)
C11 C26 C24 C19 -1.8(6)
C11 C26 C24 C22 174.3(4)
O6 S C23 C16 177.0(3)
O5 S C23 C16 -52.1(3)
N1 S C23 C16 59.6(3)
O6 S C23 C6 -7.0(3)
O5 S C23 C6 123.8(3)
N1 S C23 C6 -124.4(3)
C25 N2 C22 C24 176.9(3)
C26 C24 C22 N2 -174.0(3)
C19 C24 C22 N2 1.9(5)
O6 S N1 C19 -47.6(4)
O5 S N1 C19 -176.4(3)
C23 S N1 C19 69.1(3)
S N1 C19 C31 17.5(6)
S N1 C19 C24 -163.3(3)
C26 C24 C19 C31 3.1(6)
C22 C24 C19 C31 -172.7(4)
C26 C24 C19 N1 -176.2(3)
C22 C24 C19 N1 8.0(5)
O1 C20 C18 C4 -12.1(7)
O2 C20 C18 C4 164.7(4)
O1 C20 C18 C7 164.0(5)
O2 C20 C18 C7 -19.2(5)
C29 C7 C18 C4 103.1(5)
C25 C7 C18 C4 -25.1(6)
C29 C7 C18 C20 -72.4(4)
C25 C7 C18 C20 159.4(3)
C6 C23 C16 C32 0.2(6)
S C23 C16 C32 176.3(3)
C9 C29 C15 C10 0.2(6)
C7 C29 C15 C10 178.4(4)
O1 C20 O2 C35 -2.2(7)
C18 C20 O2 C35 -178.9(4)
C23 C16 C32 C8 -1.2(7)
N1 C19 C31 C1 176.8(4)
C24 C19 C31 C1 -2.4(7)
C27 O7 C13 C34 102.2(9)
C10 C17 C12 C9 -0.9(8)
Br1 C17 C12 C9 -179.4(4)
C24 C26 C11 C1 -0.1(8)
C12 C17 C10 C15 1.1(7)
Br1 C17 C10 C15 179.5(4)
C29 C15 C10 C17 -0.7(7)
C17 C12 C9 C29 0.4(7)
C15 C29 C9 C12 0.0(6)
C7 C29 C9 C12 -178.2(4)
C6 C14 C8 C32 -1.5(7)
C6 C14 C8 C2 176.5(5)
C16 C32 C8 C14 1.9(7)
C16 C32 C8 C2 -176.1(5)
C8 C14 C6 C23 0.6(7)
C16 C23 C6 C14 0.1(6)
S C23 C6 C14 -175.9(3)
C28 O4 C5 C3 159.0(4)
C26 C11 C1 C31 0.9(9)
C19 C31 C1 C11 0.4(9)

loop_
_platon_squeeze_void_nr
_platon_squeeze_void_average_x
_platon_squeeze_void_average_y
_platon_squeeze_void_average_z
_platon_squeeze_void_volume
_platon_squeeze_void_count_electrons
_platon_squeeze_void_content
1 0.500 -0.113 0.000 70 11 ' '
2 0.000 0.387 0.000 70 11 ' '
